data_2208322
loop_
_publ_author_name
'Sieros\/lawski, Krzysztof'
'\'Slepokura, Katarzyna'
'Lis, Tadeusz'

_publ_section_title
;
 Potassium (4-methyl-2-oxo-2<i>H</i>-chromen-7-yloxy)sulfate
;
_journal_coeditor_code FL6218
_journal_issue 3
_journal_name_full 'Acta Crystallographica Section E'
_journal_page_first m560
_journal_page_last m562
_journal_paper_doi 10.1107/S1600536806005137
_journal_volume 62
_journal_year 2006
_chemical_formula_iupac 'K +, C10 H7 O6 S -'
_chemical_formula_moiety 'K +, C10 H7 O6 S -'
_chemical_formula_sum 'C10 H7 K O6 S'
_chemical_formula_weight 294.32
_chemical_name_common
;
4-methyl-7-hydroxycoumarin sulfate potassium salt
;
_chemical_name_systematic
;
Potassium (4-methyl-2-oxo-2H-chromen-7-yloxy)sulfate
;
_space_group_IT_number 61
_symmetry_cell_setting orthorhombic
_symmetry_space_group_name_Hall '-P 2ac 2ab'
_symmetry_space_group_name_H-M 'P b c a'
_atom_sites_solution_hydrogens geom
_atom_sites_solution_primary direct
_atom_sites_solution_secondary difmap
_cell_angle_alpha 90.00
_cell_angle_beta 90.00
_cell_angle_gamma 90.00
_cell_formula_units_Z 8
_cell_length_a 14.230(3)
_cell_length_b 6.945(2)
_cell_length_c 21.808(9)
_cell_measurement_reflns_used 12730
_cell_measurement_temperature 100(2)
_cell_measurement_theta_max 28.07
_cell_measurement_theta_min 4.51
_cell_volume 2155.2(12)
_computing_cell_refinement 'CrysAlis RED (Oxford Diffraction, 2003)'
_computing_data_collection 'CrysAlis CCD (Oxford Diffraction, 2003)'
_computing_data_reduction 'CrysAlis RED'
_computing_molecular_graphics 'SHELXTL (Bruker, 1997)'
_computing_publication_material SHELXL97
_computing_structure_refinement 'SHELXL97 (Sheldrick, 1997)'
_computing_structure_solution 'SHELXS97 (Sheldrick, 1997)'
_diffrn_ambient_temperature 100(2)
_diffrn_measured_fraction_theta_full 0.991
_diffrn_measured_fraction_theta_max 0.991
_diffrn_measurement_device_type 'Oxford Diffraction Xcalibur'
_diffrn_measurement_method '\w and \f'
_diffrn_radiation_monochromator graphite
_diffrn_radiation_source 'fine-focus sealed tube'
_diffrn_radiation_type MoK\a
_diffrn_radiation_wavelength 0.71073
_diffrn_reflns_av_R_equivalents 0.0646
_diffrn_reflns_av_sigmaI/netI 0.0321
_diffrn_reflns_limit_h_max 17
_diffrn_reflns_limit_h_min -17
_diffrn_reflns_limit_k_max 8
_diffrn_reflns_limit_k_min -8
_diffrn_reflns_limit_l_max 21
_diffrn_reflns_limit_l_min -26
_diffrn_reflns_number 26394
_diffrn_reflns_theta_full 25.50
_diffrn_reflns_theta_max 25.50
_diffrn_reflns_theta_min 4.51
_exptl_absorpt_coefficient_mu 0.704
_exptl_absorpt_correction_T_max 0.968
_exptl_absorpt_correction_T_min 0.775
_exptl_absorpt_correction_type analytical
_exptl_absorpt_process_details '(CrysAlis RED; Oxford Diffraction, 2003)'
_exptl_crystal_colour colourless
_exptl_crystal_density_diffrn 1.814
_exptl_crystal_density_method 'not measured'
_exptl_crystal_description needle
_exptl_crystal_F_000 1200
_exptl_crystal_size_max 0.54
_exptl_crystal_size_mid 0.05
_exptl_crystal_size_min 0.05
_refine_diff_density_max 0.31
_refine_diff_density_min -0.40
_refine_ls_extinction_method none
_refine_ls_goodness_of_fit_ref 1.244
_refine_ls_hydrogen_treatment constr
_refine_ls_matrix_type full
_refine_ls_number_parameters 164
_refine_ls_number_reflns 1995
_refine_ls_number_restraints 0
_refine_ls_restrained_S_all 1.244
_refine_ls_R_factor_all 0.0672
_refine_ls_R_factor_gt 0.0560
_refine_ls_shift/su_max 0.000
_refine_ls_shift/su_mean 0.000
_refine_ls_structure_factor_coef Fsqd
_refine_ls_weighting_details 'calc w=1/[\s^2^(Fo^2^)+(0.0439P)^2^+1.5833P] where P=(Fo^2^+2Fc^2^)/3'
_refine_ls_weighting_scheme calc
_refine_ls_wR_factor_gt 0.1021
_refine_ls_wR_factor_ref 0.1045
_reflns_number_gt 1831
_reflns_number_total 1995
_reflns_threshold_expression I>2\s(I)
_cod_data_source_file fl6218.cif
_cod_data_source_block I
_cod_original_cell_volume 2155(2)
_cod_database_code 2208322
_cod_database_fobs_code 2208322

loop_
_symmetry_equiv_pos_as_xyz
'x, y, z'
'-x+1/2, -y, z+1/2'
'-x, y+1/2, -z+1/2'
'x+1/2, -y+1/2, -z'
'-x, -y, -z'
'x-1/2, y, -z-1/2'
'x, -y-1/2, z-1/2'
'-x-1/2, y-1/2, z'

loop_
_atom_site_type_symbol
_atom_site_label
_atom_site_fract_x
_atom_site_fract_y
_atom_site_fract_z
_atom_site_U_iso_or_equiv
_atom_site_adp_type
_atom_site_calc_flag
_atom_site_refinement_flags
_atom_site_occupancy
K K 0.10343(5) 0.98449(10) 0.22853(3) 0.0159(2) Uani d . 1
S S 0.14720(5) 0.52461(11) 0.27773(3) 0.0124(2) Uani d . 1
O O1 0.33150(14) 0.2518(3) 0.52120(9) 0.0135(5) Uani d . 1
O O2 0.39052(16) 0.1537(3) 0.60928(9) 0.0187(5) Uani d . 1
O O7 0.22491(14) 0.4603(3) 0.32862(9) 0.0152(5) Uani d . 1
O O8 0.20804(15) 0.5960(3) 0.23011(9) 0.0162(5) Uani d . 1
O O9 0.09486(15) 0.3538(3) 0.26236(9) 0.0185(5) Uani d . 1
O O10 0.08913(15) 0.6714(3) 0.30568(9) 0.0172(5) Uani d . 1
C C2 0.3198(2) 0.1860(4) 0.58064(13) 0.0132(7) Uani d . 1
C C3 0.2252(2) 0.1589(4) 0.60227(14) 0.0154(7) Uani d . 1
C C4 0.1489(2) 0.1936(4) 0.56704(14) 0.0142(7) Uani d . 1
C C5 0.0905(2) 0.3016(5) 0.46400(14) 0.0160(7) Uani d . 1
C C6 0.1075(2) 0.3641(4) 0.40512(14) 0.0153(7) Uani d . 1
C C7 0.2000(2) 0.3922(4) 0.38676(13) 0.0141(7) Uani d . 1
C C8 0.2748(2) 0.3551(4) 0.42546(13) 0.0127(7) Uani d . 1
C C9 0.2545(2) 0.2898(4) 0.48407(13) 0.0128(6) Uani d . 1
C C10 0.1632(2) 0.2613(4) 0.50518(13) 0.0128(7) Uani d . 1
C C11 0.0518(2) 0.1572(5) 0.59033(14) 0.0178(7) Uani d . 1
H H3 0.2160 0.1148 0.6431 0.019 Uiso calc R 1
H H5 0.0273 0.2853 0.4771 0.019 Uiso calc R 1
H H6 0.0570 0.3876 0.3776 0.018 Uiso calc R 1
H H8 0.3379 0.3737 0.4124 0.015 Uiso calc R 1
H H11A 0.0547 0.1197 0.6336 0.027 Uiso calc R 1
H H11B 0.0228 0.0533 0.5665 0.027 Uiso calc R 1
H H11C 0.0141 0.2746 0.5862 0.027 Uiso calc R 1

loop_
_atom_site_aniso_label
_atom_site_aniso_U_11
_atom_site_aniso_U_22
_atom_site_aniso_U_33
_atom_site_aniso_U_12
_atom_site_aniso_U_13
_atom_site_aniso_U_23
K 0.0157(4) 0.0158(4) 0.0161(4) -0.0009(3) 0.0004(3) -0.0010(3)
S 0.0118(4) 0.0141(4) 0.0113(4) 0.0011(3) -0.0010(3) 0.0004(3)
O1 0.0097(11) 0.0175(11) 0.0132(10) 0.0014(9) -0.0012(9) 0.0026(9)
O2 0.0169(12) 0.0245(13) 0.0148(11) 0.0008(10) -0.0024(10) 0.0031(10)
O7 0.0131(11) 0.0199(12) 0.0125(10) 0.0010(9) -0.0006(9) 0.0017(9)
O8 0.0142(11) 0.0204(12) 0.0139(11) 0.0016(10) 0.0012(9) 0.0004(9)
O9 0.0165(13) 0.0187(13) 0.0202(12) -0.0015(10) -0.0018(10) -0.0013(9)
O10 0.0173(12) 0.0177(12) 0.0165(11) 0.0021(10) 0.0000(9) 0.0010(9)
C2 0.0158(17) 0.0119(16) 0.0119(15) -0.0002(13) -0.0021(14) 0.0001(13)
C3 0.0180(18) 0.0161(16) 0.0122(15) 0.0003(14) 0.0037(13) 0.0019(13)
C4 0.0162(17) 0.0101(15) 0.0163(16) 0.0005(13) 0.0031(14) -0.0034(12)
C5 0.0137(17) 0.0156(16) 0.0188(17) 0.0013(13) 0.0030(13) -0.0028(13)
C6 0.0130(16) 0.0154(17) 0.0176(16) 0.0004(14) -0.0034(13) 0.0014(13)
C7 0.0205(18) 0.0120(15) 0.0099(14) 0.0011(13) 0.0024(13) -0.0015(13)
C8 0.0112(16) 0.0112(15) 0.0158(15) -0.0001(12) 0.0024(13) -0.0008(13)
C9 0.0149(15) 0.0107(15) 0.0128(14) 0.0014(13) -0.0032(13) -0.0040(13)
C10 0.0142(17) 0.0085(15) 0.0158(16) 0.0014(13) 0.0006(13) -0.0034(12)
C11 0.0167(17) 0.0197(18) 0.0170(16) 0.0003(14) 0.0020(14) 0.0006(14)

loop_
_atom_type_symbol
_atom_type_description
_atom_type_scat_dispersion_real
_atom_type_scat_dispersion_imag
_atom_type_scat_source
C C 0.0033 0.0016 'International Tables Vol C Tables 4.2.6.8 and 6.1.1.4'
H H 0.0000 0.0000 'International Tables Vol C Tables 4.2.6.8 and 6.1.1.4'
O O 0.0106 0.0060 'International Tables Vol C Tables 4.2.6.8 and 6.1.1.4'
S S 0.1246 0.1234 'International Tables Vol C Tables 4.2.6.8 and 6.1.1.4'
K K 0.2009 0.2494 'International Tables Vol C Tables 4.2.6.8 and 6.1.1.4'

loop_
_geom_angle_atom_site_label_1
_geom_angle_atom_site_label_2
_geom_angle_atom_site_label_3
_geom_angle_site_symmetry_1
_geom_angle_site_symmetry_3
_geom_angle
_geom_angle_publ_flag
O7 S O8 . . 100.23(12) yes
O7 S O9 . . 106.49(12) yes
O7 S O10 . . 107.08(12) yes
O8 S O9 . . 115.26(13) yes
O8 S O10 . . 113.86(13) yes
O9 S O10 . . 112.52(13) yes
C7 O7 S . . 122.6(2) yes
O9 K O10 1_565 . 125.83(7) no
O9 K O2 1_565 2_564 126.34(7) no
O10 K O2 . 2_564 107.56(7) no
O9 K O8 1_565 8_665 76.95(7) no
O10 K O8 . 8_665 106.38(7) no
O2 K O8 2_564 8_665 94.46(6) no
O9 K O9 1_565 3 103.38(5) no
O10 K O9 . 3 69.39(6) no
O2 K O9 2_564 3 89.23(6) no
O8 K O9 8_665 3 175.14(6) no
O9 K O8 1_565 . 149.26(6) no
O10 K O8 . . 48.57(6) no
O2 K O8 2_564 . 72.10(6) no
O8 K O8 8_665 . 77.21(4) no
O9 K O8 3 . 100.99(6) no
O9 K O10 1_565 3 68.09(6) no
O10 K O10 . 3 114.13(5) no
O2 K O10 2_564 3 86.96(6) no
O8 K O10 8_665 3 136.95(7) no
O9 K O10 3 3 46.33(6) no
O8 K O10 . 3 142.23(6) no
O9 K O7 1_565 8_665 84.22(6) no
O10 K O7 . 8_665 66.95(6) no
O2 K O7 2_564 8_665 125.68(6) no
O8 K O7 8_665 8_665 44.81(6) no
O9 K O7 3 8_665 130.33(6) no
O8 K O7 . 8_665 65.67(6) no
O10 K O7 3 8_665 146.48(6) no
O9 K K 1_565 3_545 129.25(5) no
O10 K K . 3_545 40.62(4) no
O2 K K 2_564 3_545 87.14(5) no
O8 K K 8_665 3_545 144.41(5) no
O9 K K 3 3_545 32.50(4) no
O8 K K . 3_545 69.48(4) no
O10 K K 3 3_545 78.63(5) no
O7 K K 8_665 3_545 107.42(4) no
C2 O1 C9 . . 120.9(2) no
C2 O2 K . 2_565 125.18(19) no
C7 O7 K . 8_655 144.00(17) no
S O7 K . 8_655 92.18(9) no
S O8 K . 8_655 119.41(11) no
S O8 K . . 91.09(10) no
K O8 K 8_655 . 134.97(8) no
S O9 K . 1_545 146.24(13) no
S O9 K . 3_545 102.95(11) no
K O9 K 1_545 3_545 110.80(7) no
S O10 K . . 104.86(11) no
S O10 K . 3_545 96.18(10) no
K O10 K . 3_545 104.29(7) no
O2 C2 O1 . . 116.5(3) no
O2 C2 C3 . . 125.9(3) no
O1 C2 C3 . . 117.6(3) no
C4 C3 C2 . . 122.8(3) no
C4 C3 H3 . . 118.6 no
C2 C3 H3 . . 118.6 no
C3 C4 C10 . . 118.4(3) no
C3 C4 C11 . . 121.3(3) no
C10 C4 C11 . . 120.2(3) no
C6 C5 C10 . . 122.1(3) no
C6 C5 H5 . . 118.9 no
C10 C5 H5 . . 118.9 no
C5 C6 C7 . . 118.6(3) no
C5 C6 H6 . . 120.7 no
C7 C6 H6 . . 120.7 no
C8 C7 C6 . . 121.8(3) no
C8 C7 O7 . . 114.9(3) no
C6 C7 O7 . . 123.3(3) no
C7 C8 C9 . . 117.6(3) no
C7 C8 H8 . . 121.2 no
C9 C8 H8 . . 121.2 no
C8 C9 O1 . . 115.8(3) no
C8 C9 C10 . . 123.1(3) no
O1 C9 C10 . . 121.1(3) no
C9 C10 C5 . . 116.7(3) no
C9 C10 C4 . . 119.2(3) no
C5 C10 C4 . . 124.1(3) no
C4 C11 H11A . . 109.5 no
C4 C11 H11B . . 109.5 no
H11A C11 H11B . . 109.5 no
C4 C11 H11C . . 109.5 no
H11A C11 H11C . . 109.5 no
H11B C11 H11C . . 109.5 no

loop_
_geom_bond_atom_site_label_1
_geom_bond_atom_site_label_2
_geom_bond_site_symmetry_2
_geom_bond_distance
_geom_bond_publ_flag
K O8 . 3.082(2) no
K O10 . 2.757(2) no
K O2 2_564 2.773(2) no
K O7 8_665 3.280(2) no
K O8 8_665 2.792(2) no
K O9 1_565 2.672(2) no
K O9 3 2.971(2) no
K O10 3 3.122(2) no
K K 3_545 4.6477(12) no
S O7 . 1.629(2) yes
S O8 . 1.440(2) yes
S O9 . 1.440(2) yes
S O10 . 1.447(2) yes
O1 C2 . 1.385(3) yes
O1 C9 . 1.388(4) yes
O2 C2 . 1.206(4) yes
O7 C7 . 1.399(3) yes
C2 C3 . 1.439(4) no
C3 C4 . 1.351(4) no
C3 H3 . 0.95 no
C4 C10 . 1.443(4) no
C4 C11 . 1.494(4) no
C5 C6 . 1.377(4) no
C5 C10 . 1.398(4) no
C5 H5 . 0.95 no
C6 C7 . 1.390(4) no
C6 H6 . 0.95 no
C7 C8 . 1.383(4) no
C8 C9 . 1.387(4) no
C8 H8 . 0.95 no
C9 C10 . 1.392(4) no
C11 H11A . 0.98 no
C11 H11B . 0.98 no
C11 H11C . 0.98 no

loop_
_geom_hbond_atom_site_label_D
_geom_hbond_atom_site_label_H
_geom_hbond_atom_site_label_A
_geom_hbond_site_symmetry_A
_geom_hbond_distance_DH
_geom_hbond_distance_HA
_geom_hbond_distance_DA
_geom_hbond_angle_DHA
C3 H3 O8 7_566 0.95 2.40 3.312(4) 161
C6 H6 O2 4_456 0.95 2.40 3.106(4) 131
C6 H6 O9 . 0.95 2.58 3.119(4) 116
C6 H6 O10 . 0.95 2.56 3.054(4) 113

loop_
_geom_torsion_atom_site_label_1
_geom_torsion_atom_site_label_2
_geom_torsion_atom_site_label_3
_geom_torsion_atom_site_label_4
_geom_torsion
_geom_torsion_publ_flag
O8 S O7 C7 175.4(2) yes
O9 S O7 C7 -64.2(2) yes
O10 S O7 C7 56.4(2) yes
S O7 C7 C6 3.4(4) yes
S O7 C7 C8 -176.3(2) no
C9 O1 C2 O2 178.8(3) no
C9 O1 C2 C3 0.0(4) no
O2 C2 C3 C4 -178.3(3) no
O1 C2 C3 C4 0.5(4) no
C2 C3 C4 C10 -0.2(5) no
C2 C3 C4 C11 177.8(3) no
C10 C5 C6 C7 -1.6(5) no
C5 C6 C7 C8 1.4(5) no
C5 C6 C7 O7 -178.2(3) no
C6 C7 C8 C9 -0.6(4) no
O7 C7 C8 C9 179.1(3) no
C7 C8 C9 O1 179.2(3) no
C7 C8 C9 C10 -0.2(4) no
C2 O1 C9 C8 180.0(3) no
C2 O1 C9 C10 -0.6(4) no
C8 C9 C10 C5 0.1(4) no
O1 C9 C10 C5 -179.2(3) no
C8 C9 C10 C4 -179.8(3) no
O1 C9 C10 C4 0.9(4) no
C6 C5 C10 C9 0.8(4) no
C6 C5 C10 C4 -179.3(3) no
C3 C4 C10 C9 -0.5(4) no
C11 C4 C10 C9 -178.5(3) no
C3 C4 C10 C5 179.7(3) no
C11 C4 C10 C5 1.6(5) no
